data_4128165
loop_
_publ_author_name
'Cao, Chen-Chen'
'Chen, Cheng-Xia'
'Wei, Zhang-Wen'
'Qiu, Qian-Feng'
'Zhu, Neng-Xiu'
'Xiong, Yang-Yang'
'Jiang, Ji-Jun'
'Wang, Dawei'
'Su, Cheng-Yong'

_publ_section_title
;
 Catalysis through Dynamic Spacer Installation of Multivariate
 Functionalities in Metal-Organic Frameworks.
;
_journal_issue 6
_journal_name_full 'Journal of the American Chemical Society'
_journal_page_first 2589
_journal_page_last 2593
_journal_paper_doi 10.1021/jacs.8b12372
_journal_volume 141
_journal_year 2019
_chemical_formula_moiety '0.5(C152 H60 F48 N4 O64 Zr12)'
_chemical_formula_sum 'C76 H30 F24 N2 O32 Zr6'
_chemical_formula_weight 2486.34
_chemical_name_common LIFM-28-BPYDC
_space_group_crystal_system tetragonal
_space_group_IT_number 131
_space_group_name_Hall '-P 4c 2'
_space_group_name_H-M_alt 'P 42/m m c'
_symmetry_space_group_name_Hall '-P 4c 2'
_symmetry_space_group_name_H-M 'P 42/m m c'
_atom_sites_solution_hydrogens geom
_atom_sites_solution_primary dual
_audit_creation_date 2018-05-15
_audit_creation_method
;
Olex2 1.2
(compiled 2017.08.10 svn.r3458 for OlexSys, GUI svn.r5492)
;
_cell_angle_alpha 90
_cell_angle_beta 90
_cell_angle_gamma 90
_cell_formula_units_Z 2
_cell_length_a 23.0084(5)
_cell_length_b 23.0084(5)
_cell_length_c 18.8119(7)
_cell_measurement_reflns_used 6381
_cell_measurement_temperature 150.00(10)
_cell_measurement_theta_max 69.5480
_cell_measurement_theta_min 4.2750
_cell_volume 9958.8(5)
_computing_cell_refinement 'CrysAlisPro 1.171.38.43 (Rigaku OD, 2015)'
_computing_data_collection 'CrysAlisPro 1.171.38.43 (Rigaku OD, 2015)'
_computing_data_reduction 'CrysAlisPro 1.171.38.43 (Rigaku OD, 2015)'
_computing_molecular_graphics 'Olex2 (Dolomanov et al., 2009)'
_computing_publication_material 'Olex2 (Dolomanov et al., 2009)'
_computing_structure_refinement 'ShelXL (Sheldrick, 2015)'
_computing_structure_solution 'ShelXT (Sheldrick, 2015)'
_diffrn_ambient_environment N~2~
_diffrn_ambient_temperature 150.00(10)
_diffrn_detector 'CCD plate'
_diffrn_detector_area_resol_mean 5.2913
_diffrn_detector_type AtlasS2
_diffrn_measured_fraction_theta_full 0.992
_diffrn_measured_fraction_theta_max 0.980
_diffrn_measurement_details
;
List of Runs (angles in degrees, time in seconds):

  # Type    Start    End  Width  t~exp~   \w     \q     \k     \f   Frames
--------------------------------------------------------------------------
  1  \w   -109.00 -19.00   1.00   30.00    --  -38.50 -37.00-150.00   90
  2  \w     91.00 151.00   1.00   75.00    --   96.88  45.00 150.00   60
  3  \w     40.00 122.00   1.00   75.00    --   96.88-125.00  60.00   82
  4  \w     78.00 152.00   1.00   75.00    --   96.88  45.00 -90.00   74
;
_diffrn_measurement_device 'four-circle diffractometer'
_diffrn_measurement_device_type 'SuperNova, Dual, Cu at zero, AtlasS2'
_diffrn_measurement_method '\w scans'
_diffrn_orient_matrix_type 'CrysAlisPro convention (1999,Acta A55,543-557)'
_diffrn_orient_matrix_UB_11 -0.0030320000
_diffrn_orient_matrix_UB_12 0.0022893000
_diffrn_orient_matrix_UB_13 -0.0817483000
_diffrn_orient_matrix_UB_21 -0.0141062000
_diffrn_orient_matrix_UB_22 0.0653216000
_diffrn_orient_matrix_UB_23 0.0036738000
_diffrn_orient_matrix_UB_31 0.0654712000
_diffrn_orient_matrix_UB_32 0.0141918000
_diffrn_orient_matrix_UB_33 -0.0029353000
_diffrn_radiation_monochromator mirror
_diffrn_radiation_probe x-ray
_diffrn_radiation_type CuK\a
_diffrn_radiation_wavelength 1.54178
_diffrn_reflns_av_R_equivalents 0.0741
_diffrn_reflns_av_unetI/netI 0.0536
_diffrn_reflns_Laue_measured_fraction_full 0.992
_diffrn_reflns_Laue_measured_fraction_max 0.980
_diffrn_reflns_limit_h_max 27
_diffrn_reflns_limit_h_min -22
_diffrn_reflns_limit_k_max 27
_diffrn_reflns_limit_k_min -24
_diffrn_reflns_limit_l_max 13
_diffrn_reflns_limit_l_min -22
_diffrn_reflns_number 19475
_diffrn_reflns_point_group_measured_fraction_full 0.992
_diffrn_reflns_point_group_measured_fraction_max 0.980
_diffrn_reflns_theta_full 67.679
_diffrn_reflns_theta_max 69.739
_diffrn_reflns_theta_min 4.297
_diffrn_source 'micro-focus sealed X-ray tube'
_diffrn_source_type 'SuperNova (Cu) X-ray Source'
_exptl_absorpt_coefficient_mu 3.026
_exptl_absorpt_correction_T_max 1.00000
_exptl_absorpt_correction_T_min 0.72814
_exptl_absorpt_correction_type multi-scan
_exptl_absorpt_process_details
;
CrysAlisPro 1.171.38.43 (Rigaku Oxford Diffraction, 2015)
Empirical absorption correction using spherical harmonics,
 implemented in SCALE3 ABSPACK scaling algorithm.
;
_exptl_crystal_colour colourless
_exptl_crystal_colour_primary colourless
_exptl_crystal_density_diffrn 0.829
_exptl_crystal_description block
_exptl_crystal_F_000 2424
_exptl_crystal_size_max 0.05
_exptl_crystal_size_mid 0.05
_exptl_crystal_size_min 0.05
_refine_diff_density_max 1.107
_refine_diff_density_min -1.847
_refine_diff_density_rms 0.114
_refine_ls_extinction_method none
_refine_ls_goodness_of_fit_ref 1.058
_refine_ls_hydrogen_treatment constr
_refine_ls_matrix_type full
_refine_ls_number_parameters 219
_refine_ls_number_reflns 5016
_refine_ls_number_restraints 261
_refine_ls_restrained_S_all 1.096
_refine_ls_R_factor_all 0.0880
_refine_ls_R_factor_gt 0.0806
_refine_ls_shift/su_max 0.001
_refine_ls_shift/su_mean 0.000
_refine_ls_structure_factor_coef Fsqd
_refine_ls_weighting_details 'w=1/[\s^2^(Fo^2^)+(0.1272P)^2^+29.9360P] where P=(Fo^2^+2Fc^2^)/3'
_refine_ls_weighting_scheme calc
_refine_ls_wR_factor_gt 0.2242
_refine_ls_wR_factor_ref 0.2318
_reflns_Friedel_coverage 0.000
_reflns_number_gt 4259
_reflns_number_total 5016
_reflns_threshold_expression 'I > 2\s(I)'
_cod_data_source_file LIFM-28-BPYDC.cif
_cod_data_source_block LIFM-28-BPYDC
_cod_original_cell_volume 9958.8(6)
_cod_database_code 4128165
_shelx_shelxl_version_number 2014/7
_chemical_oxdiff_usercomment IR
_shelx_space_group_comment
;
The symmetry employed for this shelxl refinement is uniquely defined
by the following loop, which should always be used as a source of
symmetry information in preference to the above space-group names.
They are only intended as comments.
;
_shelx_estimated_absorpt_t_max 0.863
_shelx_estimated_absorpt_t_min 0.863
_reflns_odcompleteness_completeness 99.31
_reflns_odcompleteness_iscentric 1
_reflns_odcompleteness_theta 63.60
_olex2_refinement_description
;
1. Fixed Uiso
 At 1.2 times of:
  All C(H) groups, All C(H,H) groups
2. Restrained distances
 C1-C2 = C2-C3 = C3-C4 = C4-C5 = C5-C6 = C6-C1
 1.39 with sigma of 0.01
 C1-C3 = C2-C4 = C3-C5 = C4-C6 = C5-C1 = C6-C2
 2.4 with sigma of 0.01
 C1-C4 = C2-C5 = C3-C6
 2.8 with sigma of 0.01
 C10-C11 = C11-C12 = C12-C13 = C13-N1 = N1-C11_$1
 1.39 with sigma of 0.01
 C10-C12 = C11-C13 = C12-N1 = N1-C10
 2.4 with sigma of 0.01
 C10-C13 = C11-N1 = C12-C11_$1
 2.8 with sigma of 0.01
 C9-C10 = C13-C13_$2
 1.49 with sigma of 0.01
 C2-C8 = C6-C8A
 1.49 with sigma of 0.01
 C8-F1 = C8-F2 = C8-F3
 1.33 with sigma of 0.01
 C8A-F1A = C8A-F2A = C8A-F3A
 1.33 with sigma of 0.01
 C2-F1 = C2-F2 = C2-F3
 2.35 with sigma of 0.01
 C6-F1A = C6-F2A = C6-F3A
 2.35 with sigma of 0.01
 C1-C8A \\sim C5-C8A \\sim C1-C8 \\sim C3-C8
 with sigma of 0.02
 F1-F2 \\sim F2-F3 \\sim F3-F1 \\sim F1A-F2A \\sim F2A-F3A \\sim F3A-F1A
 with sigma of 0.02
3. Restrained planarity
 C1, C2, C3, C4, C5, C6, C7, C8, C8A
 with sigma of 0.01
4. Rigid bond restraints
 C1, C2, C3, C4, C5, C6, C7, C8, C8A, F1, F2, F3, F1A, F2A, F3A
 with sigma for 1-2 distances of 0.01 and sigma for 1-3 distances of 0.01
 C9, C10, C11, C12, C13, N1
 with sigma for 1-2 distances of 0.01 and sigma for 1-3 distances of 0.01
 Zr1, Zr2, O4, O5
 with sigma for 1-2 distances of 0.01 and sigma for 1-3 distances of 0.01
5. Uiso/Uaniso restraints and constraints
C1 \\sim C2 \\sim C3 \\sim C4 \\sim C5 \\sim C6 \\sim C7 \\sim C8 \\sim C8A
\\sim F1 \\sim F2 \\sim F3 \\sim F1A \\sim F2A \\sim F3A: within 2A with sigma
of 0.01 and sigma for terminal atoms of 0.02
C9 \\sim C10 \\sim C11 \\sim C12 \\sim C13 \\sim N1: within 2A with sigma of
0.01 and sigma for terminal atoms of 0.02
Zr1 \\sim Zr2 \\sim O4 \\sim O5: within 2A with sigma of 0.01 and sigma for
terminal atoms of 0.01
Uanis(N1) \\sim Ueq, Uanis(C13) \\sim Ueq, Uanis(C11) \\sim Ueq: with sigma of
0.01 and sigma for terminal atoms of 0.02
6. Others
 Sof(F1A)=Sof(F2A)=Sof(F3A)=Sof(H2)=Sof(C8A)=1-FVAR(1)
 Sof(F1)=Sof(F2)=Sof(F3)=Sof(H6)=Sof(C8)=FVAR(1)
 Fixed Sof: N1(0.25) H11(0.25) H11A(0.25) C12(0.25) H12(0.25)
7.a Aromatic/amide H refined with riding coordinates:
 C2(H2), C3(H3), C5(H5), C6(H6), C11(H11), C11(H11A), C12(H12)
;
_olex2_submission_special_instructions 'No special instructions were received'
_oxdiff_exptl_absorpt_empirical_details
;
Empirical correction (ABSPACK) includes:
- Absorption correction using spherical harmonics
- Frame scaling
;
_oxdiff_exptl_absorpt_empirical_full_max 1.407
_oxdiff_exptl_absorpt_empirical_full_min 0.670

loop_
_space_group_symop_operation_xyz
'x, y, z'
'-y, x, z+1/2'
'-x, -y, z'
'y, -x, z+1/2'
'x, -y, -z'
'-x, y, -z'
'y, x, -z+1/2'
'-y, -x, -z+1/2'
'-x, -y, -z'
'y, -x, -z-1/2'
'x, y, -z'
'-y, x, -z-1/2'
'-x, y, z'
'x, -y, z'
'-y, -x, z-1/2'
'y, x, z-1/2'

loop_
_atom_site_label
_atom_site_type_symbol
_atom_site_fract_x
_atom_site_fract_y
_atom_site_fract_z
_atom_site_U_iso_or_equiv
_atom_site_adp_type
_atom_site_occupancy
_atom_site_site_symmetry_order
_atom_site_calc_flag
_atom_site_refinement_flags_posn
_atom_site_refinement_flags_adp
_atom_site_refinement_flags_occupancy
_atom_site_disorder_assembly
_atom_site_disorder_group
Zr1 Zr 0.5000 0.89276(4) 0.5000 0.0329(3) Uani 1 4 d S TU P . .
Zr2 Zr 0.57579(3) 1.0000 0.59380(3) 0.0375(2) Uani 1 2 d S TU P . .
F1 F 0.2830(6) 0.6436(6) 0.3858(8) 0.242(6) Uani 0.698(6) 1 d D U . A 1
F2 F 0.3727(6) 0.6483(5) 0.4095(7) 0.235(6) Uani 0.698(6) 1 d D U . A 1
F3 F 0.3456(7) 0.6163(4) 0.3107(7) 0.230(6) Uani 0.698(6) 1 d D U . A 1
F1A F 0.2877(12) 0.7783(12) 0.1237(8) 0.230(9) Uani 0.302(6) 1 d D U . A 2
F2A F 0.2940(13) 0.8641(9) 0.1581(13) 0.237(9) Uani 0.302(6) 1 d D U . A 2
F3A F 0.2207(6) 0.8147(14) 0.1883(12) 0.237(9) Uani 0.302(6) 1 d D U . A 2
O1 O 0.4416(2) 0.8432(2) 0.4288(2) 0.0556(11) Uani 1 1 d . . . . .
O2 O 0.3954(2) 0.9137(2) 0.3651(3) 0.0679(13) Uani 1 1 d . . . . .
O3 O 0.5552(4) 1.0000 0.7076(3) 0.076(2) Uani 1 2 d S T P . .
O4 O 0.5000 0.9477(3) 0.5919(4) 0.070(2) Uani 1 2 d S TU P . .
O5 O 0.5773(4) 0.9476(3) 0.5000 0.080(2) Uani 1 2 d S TU P . .
O6 O 0.6709(3) 1.0000 0.5910(4) 0.087(3) Uani 1 2 d S T P . .
N1 N 0.4476(3) 1.0000 0.9245(5) 0.124(5) Uani 0.5 2 d DS TU P B 2
C1 C 0.3064(3) 0.7348(3) 0.2688(4) 0.163(4) Uani 1 1 d D U . . .
C2 C 0.3363(3) 0.7182(3) 0.3296(4) 0.154(3) Uani 1 1 d D U . . .
H2 H 0.3346 0.6791 0.3458 0.185 Uiso 0.302(6) 1 calc R . . A 2
C3 C 0.3690(3) 0.7595(3) 0.3668(3) 0.129(3) Uani 1 1 d D U . . .
H3 H 0.3896 0.7485 0.4085 0.155 Uiso 1 1 calc R . . . .
C4 C 0.3713(3) 0.8166(3) 0.3428(4) 0.107(2) Uani 1 1 d D U . . .
C5 C 0.3414(4) 0.8329(3) 0.2822(4) 0.143(3) Uani 1 1 d D U . . .
H5 H 0.3430 0.8720 0.2660 0.171 Uiso 1 1 calc R . . . .
C6 C 0.3087(4) 0.7918(4) 0.2451(4) 0.171(4) Uani 1 1 d D U . . .
H6 H 0.2881 0.8029 0.2035 0.206 Uiso 0.698(6) 1 calc R . . A 1
C7 C 0.4058(4) 0.8614(4) 0.3816(4) 0.078(2) Uani 1 1 d . U . . .
C8 C 0.3347(5) 0.6576(4) 0.3572(6) 0.186(4) Uani 0.698(6) 1 d D U . A 1
C9 C 0.5000 1.0000 0.7347(6) 0.110(5) Uani 1 4 d DS TU P . .
C10 C 0.5000 1.0000 0.8135(4) 0.114(4) Uani 1 4 d DS TU P . .
C11 C 0.5529(3) 1.0000 0.8506(4) 0.122(4) Uani 1 2 d DS TU P . .
H11 H 0.5887 1.0000 0.8255 0.147 Uiso 0.5 2 calc RS T P C 1
H11A H 0.5887 1.0000 0.8255 0.147 Uiso 0.5 2 calc RS T P D 2
C12 C 0.5523(3) 1.0000 0.9244(5) 0.120(4) Uani 0.5 2 d DS TU P B 1
H12 H 0.5879 1.0000 0.9500 0.144 Uiso 0.5 2 calc RS T P B 1
C13 C 0.5000 1.0000 0.9608(2) 0.121(4) Uani 1 4 d DS TU P . .
C8A C 0.2777(6) 0.8113(7) 0.1801(7) 0.200(5) Uani 0.302(6) 1 d D U . A 2

loop_
_atom_site_aniso_label
_atom_site_aniso_U_11
_atom_site_aniso_U_22
_atom_site_aniso_U_33
_atom_site_aniso_U_23
_atom_site_aniso_U_13
_atom_site_aniso_U_12
Zr1 0.0466(5) 0.0355(5) 0.0164(4) 0.000 0.000 0.000
Zr2 0.0416(4) 0.0520(4) 0.0188(3) 0.000 -0.0099(2) 0.000
F1 0.314(12) 0.184(11) 0.227(13) 0.052(9) -0.050(9) -0.135(10)
F2 0.352(13) 0.127(8) 0.225(12) 0.035(7) -0.141(11) -0.102(10)
F3 0.341(15) 0.116(7) 0.234(12) -0.028(8) -0.108(10) -0.044(9)
F1A 0.286(19) 0.244(17) 0.159(12) -0.014(14) -0.106(14) -0.066(18)
F2A 0.305(19) 0.219(14) 0.187(17) 0.033(11) -0.129(16) -0.059(16)
F3A 0.239(12) 0.244(19) 0.227(18) -0.015(16) -0.134(12) -0.038(14)
O1 0.067(3) 0.064(3) 0.037(2) -0.0183(19) -0.0120(19) -0.021(2)
O2 0.083(3) 0.067(3) 0.054(3) -0.009(2) -0.024(2) -0.019(3)
O3 0.126(6) 0.083(5) 0.017(3) 0.000 -0.004(3) 0.000
O4 0.037(3) 0.077(5) 0.094(5) -0.051(4) 0.000 0.000
O5 0.149(7) 0.073(4) 0.018(2) 0.000 0.000 -0.053(5)
O6 0.037(3) 0.145(8) 0.079(5) 0.000 -0.013(3) 0.000
N1 0.128(8) 0.147(9) 0.097(8) 0.000 0.001(6) 0.000
C1 0.211(8) 0.137(6) 0.142(7) -0.026(5) -0.081(6) -0.078(6)
C2 0.211(7) 0.112(5) 0.139(6) -0.021(4) -0.077(5) -0.083(5)
C3 0.183(7) 0.096(5) 0.109(6) -0.020(4) -0.054(5) -0.059(5)
C4 0.142(6) 0.096(4) 0.083(4) -0.017(4) -0.045(4) -0.052(4)
C5 0.188(7) 0.125(6) 0.116(6) -0.010(5) -0.087(5) -0.055(6)
C6 0.216(8) 0.151(6) 0.146(7) -0.012(5) -0.106(6) -0.066(6)
C7 0.102(5) 0.088(5) 0.043(3) -0.012(4) -0.021(4) -0.032(4)
C8 0.263(9) 0.119(6) 0.177(8) -0.012(6) -0.095(7) -0.105(7)
C9 0.120(11) 0.153(12) 0.055(7) 0.000 0.000 0.000
C10 0.127(8) 0.157(10) 0.057(6) 0.000 0.000 0.000
C11 0.140(7) 0.155(7) 0.072(5) 0.000 -0.012(4) 0.000
C12 0.133(8) 0.160(9) 0.068(6) 0.000 -0.008(6) 0.000
C13 0.129(7) 0.145(7) 0.090(6) 0.000 0.000 0.000
C8A 0.242(11) 0.192(10) 0.166(9) -0.008(8) -0.124(9) -0.062(10)

loop_
_atom_type_symbol
_atom_type_description
_atom_type_scat_dispersion_real
_atom_type_scat_dispersion_imag
_atom_type_scat_source
C C 0.0181 0.0091 'International Tables Vol C Tables 4.2.6.8 and 6.1.1.4'
H H 0.0000 0.0000 'International Tables Vol C Tables 4.2.6.8 and 6.1.1.4'
F F 0.0727 0.0534 'International Tables Vol C Tables 4.2.6.8 and 6.1.1.4'
N N 0.0311 0.0180 'International Tables Vol C Tables 4.2.6.8 and 6.1.1.4'
O O 0.0492 0.0322 'International Tables Vol C Tables 4.2.6.8 and 6.1.1.4'
Zr Zr -0.1862 2.2449 'International Tables Vol C Tables 4.2.6.8 and 6.1.1.4'

loop_
_geom_angle_atom_site_label_1
_geom_angle_atom_site_label_2
_geom_angle_atom_site_label_3
_geom_angle
_geom_angle_site_symmetry_1
_geom_angle_site_symmetry_3
Zr2 Zr1 Zr2 59.79(2) . 3_675
Zr2 Zr1 Zr2 59.79(2) 11_556 9_676
Zr2 Zr1 Zr2 90.31(2) . 9_676
Zr2 Zr1 Zr2 90.31(2) 3_675 11_556
Zr2 Zr1 Zr2 60.57(2) . 11_556
Zr2 Zr1 Zr2 60.57(2) 3_675 9_676
O1 Zr1 Zr2 111.13(12) 6_656 3_675
O1 Zr1 Zr2 75.83(13) 11_556 3_675
O1 Zr1 Zr2 166.14(13) 11_556 11_556
O1 Zr1 Zr2 111.45(12) 13_655 .
O1 Zr1 Zr2 111.45(13) 6_656 11_556
O1 Zr1 Zr2 111.13(12) . 11_556
O1 Zr1 Zr2 111.45(12) 11_556 9_676
O1 Zr1 Zr2 111.45(12) . 3_675
O1 Zr1 Zr2 75.84(13) . 9_676
O1 Zr1 Zr2 166.14(13) 6_656 9_676
O1 Zr1 Zr2 166.14(13) . .
O1 Zr1 Zr2 166.14(13) 13_655 3_675
O1 Zr1 Zr2 75.83(13) 13_655 11_556
O1 Zr1 Zr2 75.83(13) 6_656 .
O1 Zr1 Zr2 111.13(12) 13_655 9_676
O1 Zr1 Zr2 111.13(12) 11_556 .
O1 Zr1 O1 118.0(3) 6_656 .
O1 Zr1 O1 74.8(2) 13_655 .
O1 Zr1 O1 74.5(2) 11_556 .
O1 Zr1 O1 118.0(3) 11_556 13_655
O1 Zr1 O1 74.5(2) 6_656 13_655
O1 Zr1 O1 74.8(2) 6_656 11_556
O4 Zr1 Zr2 89.5(2) 11_556 .
O4 Zr1 Zr2 89.5(2) . 11_556
O4 Zr1 Zr2 34.59(12) . 3_675
O4 Zr1 Zr2 89.5(2) . 9_676
O4 Zr1 Zr2 89.5(2) 11_556 3_675
O4 Zr1 Zr2 34.59(12) 11_556 9_676
O4 Zr1 Zr2 34.59(12) . .
O4 Zr1 Zr2 34.59(12) 11_556 11_556
O4 Zr1 O1 79.4(2) . 6_656
O4 Zr1 O1 142.41(12) 11_556 11_556
O4 Zr1 O1 79.4(2) . 11_556
O4 Zr1 O1 142.41(12) . 13_655
O4 Zr1 O1 79.4(2) 11_556 13_655
O4 Zr1 O1 79.4(2) 11_556 .
O4 Zr1 O1 142.41(12) . .
O4 Zr1 O1 142.41(12) 11_556 6_656
O4 Zr1 O4 107.7(5) 11_556 .
O4 Zr1 O5 70.03(17) 11_556 13_655
O4 Zr1 O5 70.03(17) 11_556 .
O4 Zr1 O5 70.03(17) . 13_655
O4 Zr1 O5 70.03(17) . .
O5 Zr1 Zr2 35.45(12) 13_655 9_676
O5 Zr1 Zr2 89.9(2) . 9_676
O5 Zr1 Zr2 35.45(12) 13_655 3_675
O5 Zr1 Zr2 89.9(2) 13_655 11_556
O5 Zr1 Zr2 35.45(12) . 11_556
O5 Zr1 Zr2 35.45(12) . .
O5 Zr1 Zr2 89.9(2) . 3_675
O5 Zr1 Zr2 89.9(2) 13_655 .
O5 Zr1 O1 78.6(2) . 6_656
O5 Zr1 O1 142.48(12) . .
O5 Zr1 O1 142.48(12) 13_655 13_655
O5 Zr1 O1 78.6(2) 13_655 .
O5 Zr1 O1 142.48(12) . 11_556
O5 Zr1 O1 78.6(2) 13_655 11_556
O5 Zr1 O1 142.48(12) 13_655 6_656
O5 Zr1 O1 78.6(2) . 13_655
O5 Zr1 O5 109.3(5) . 13_655
Zr1 Zr2 Zr1 89.69(2) 9_676 .
Zr1 Zr2 Zr2 59.716(10) . 11_556
Zr1 Zr2 Zr2 59.716(10) 9_676 11_556
Zr2 Zr2 Zr1 60.106(12) 3_675 9_676
Zr2 Zr2 Zr1 60.106(12) 3_675 .
Zr2 Zr2 Zr2 90.0 3_675 11_556
O2 Zr2 Zr1 72.24(13) 9_676 9_676
O2 Zr2 Zr1 161.83(13) 9_676 .
O2 Zr2 Zr1 161.83(13) 6_656 9_676
O2 Zr2 Zr1 72.24(13) 6_656 .
O2 Zr2 Zr2 107.27(14) 9_676 3_675
O2 Zr2 Zr2 110.25(13) 9_676 11_556
O2 Zr2 Zr2 110.25(13) 6_656 11_556
O2 Zr2 Zr2 107.27(14) 6_656 3_675
O2 Zr2 O2 125.7(3) 9_676 6_656
O3 Zr2 Zr1 112.64(16) . .
O3 Zr2 Zr1 112.64(16) . 9_676
O3 Zr2 Zr2 167.5(2) . 11_556
O3 Zr2 Zr2 77.5(2) . 3_675
O3 Zr2 O2 74.10(16) . 9_676
O3 Zr2 O2 74.10(16) . 6_656
O4 Zr2 Zr1 89.0(2) . 9_676
O4 Zr2 Zr1 89.0(2) 3_675 .
O4 Zr2 Zr1 35.01(17) . .
O4 Zr2 Zr1 35.01(17) 3_675 9_676
O4 Zr2 Zr2 34.62(17) . 3_675
O4 Zr2 Zr2 89.0(2) 3_675 11_556
O4 Zr2 Zr2 89.0(2) . 11_556
O4 Zr2 Zr2 34.62(17) 3_675 3_675
O4 Zr2 O2 139.1(2) 3_675 6_656
O4 Zr2 O2 139.1(2) . 9_676
O4 Zr2 O2 75.2(2) 3_675 9_676
O4 Zr2 O2 75.2(2) . 6_656
O4 Zr2 O3 80.7(3) . .
O4 Zr2 O3 80.7(3) 3_675 .
O4 Zr2 O4 69.2(3) 3_675 .
O4 Zr2 O5 71.3(3) . .
O4 Zr2 O5 71.3(3) 3_675 5_576
O4 Zr2 O5 108.6(3) . 5_576
O4 Zr2 O5 108.6(3) 3_675 .
O4 Zr2 O6 145.31(17) 3_675 .
O4 Zr2 O6 145.31(17) . .
O5 Zr2 Zr1 36.3(2) . .
O5 Zr2 Zr1 89.4(2) 5_576 .
O5 Zr2 Zr1 89.4(2) . 9_676
O5 Zr2 Zr1 36.3(2) 5_576 9_676
O5 Zr2 Zr2 90.9(2) . 3_675
O5 Zr2 Zr2 34.35(16) 5_576 11_556
O5 Zr2 Zr2 34.36(16) . 11_556
O5 Zr2 Zr2 90.9(2) 5_576 3_675
O5 Zr2 O2 141.5(2) 5_576 6_656
O5 Zr2 O2 77.2(2) 5_576 9_676
O5 Zr2 O2 77.2(2) . 6_656
O5 Zr2 O2 141.5(2) . 9_676
O5 Zr2 O3 144.05(16) 5_576 .
O5 Zr2 O3 144.05(16) . .
O5 Zr2 O5 68.7(3) 5_576 .
O5 Zr2 O6 88.0(3) . .
O5 Zr2 O6 88.0(3) 5_576 .
O6 Zr2 Zr1 119.09(13) . .
O6 Zr2 Zr1 119.09(13) . 9_676
O6 Zr2 Zr2 178.6(2) . 3_675
O6 Zr2 Zr2 88.6(2) . 11_556
O6 Zr2 O2 73.23(17) . 9_676
O6 Zr2 O2 73.23(17) . 6_656
O6 Zr2 O3 103.8(3) . .
C7 O1 Zr1 129.8(5) . .
C7 O2 Zr2 134.8(4) . 9_676
C9 O3 Zr2 124.3(6) . .
Zr2 O4 Zr1 110.4(2) . .
Zr2 O4 Zr1 110.4(2) 3_675 .
Zr2 O4 Zr2 110.8(3) . 3_675
Zr2 O5 Zr1 108.3(3) . .
Zr2 O5 Zr1 108.3(3) 11_556 .
Zr2 O5 Zr2 111.3(3) . 11_556
C13 N1 C11 120.1(6) . 3_675
C2 C1 C1 121.4(7) . 8_665
C6 C1 C1 117.8(6) . 8_665
C6 C1 C2 120.4(5) . .
C1 C2 H2 120.3 . .
C1 C2 C3 119.4(4) . .
C1 C2 C8 122.2(6) . .
C3 C2 H2 120.3 . .
C3 C2 C8 118.4(6) . .
C2 C3 H3 120.0 . .
C4 C3 C2 120.0(5) . .
C4 C3 H3 120.0 . .
C3 C4 C7 121.0(6) . .
C5 C4 C3 120.3(5) . .
C5 C4 C7 118.7(6) . .
C4 C5 H5 120.1 . .
C4 C5 C6 119.8(5) . .
C6 C5 H5 120.1 . .
C1 C6 C5 120.1(5) . .
C1 C6 H6 120.0 . .
C1 C6 C8A 122.1(7) . .
C5 C6 H6 120.0 . .
C5 C6 C8A 117.8(7) . .
O1 C7 C4 117.0(7) . .
O2 C7 O1 127.1(6) . .
O2 C7 C4 115.9(7) . .
F1 C8 C2 112.7(8) . .
F2 C8 F1 104.3(10) . .
F2 C8 C2 113.0(7) . .
F3 C8 F1 105.2(9) . .
F3 C8 F2 104.5(9) . .
F3 C8 C2 116.1(8) . .
O3 C9 O3 136.3(10) 3_675 .
O3 C9 C10 111.8(5) . .
O3 C9 C10 111.8(5) 3_675 .
C11 C10 C9 119.8(3) . .
C11 C10 C9 119.8(3) 3_675 .
C11 C10 C11 120.4(6) . 3_675
N1 C11 C10 119.3(6) 3_675 .
N1 C11 H11A 120.4 3_675 .
C10 C11 H11 120.4 . .
C10 C11 H11A 120.4 . .
C12 C11 C10 119.2(6) . .
C12 C11 H11 120.4 . .
C11 C12 H12 119.9 . .
C13 C12 C11 120.2(6) . .
C13 C12 H12 119.9 . .
N1 C13 N1 120.8(7) . 3_675
N1 C13 C13 119.6(3) 3_675 5_577
N1 C13 C13 119.6(3) . 5_577
C12 C13 C12 120.7(7) . 3_675
C12 C13 C13 119.7(3) . 5_577
C12 C13 C13 119.7(3) 3_675 5_577
F1A C8A F2A 103.0(11) . .
F1A C8A C6 113.7(9) . .
F2A C8A C6 113.2(9) . .
F3A C8A F1A 107.4(11) . .
F3A C8A F2A 105.1(11) . .
F3A C8A C6 113.5(9) . .

loop_
_geom_bond_atom_site_label_1
_geom_bond_atom_site_label_2
_geom_bond_distance
_geom_bond_site_symmetry_2
Zr1 Zr2 3.4989(7) .
Zr1 Zr2 3.4990(7) 3_675
Zr1 Zr2 3.4990(7) 9_676
Zr1 Zr2 3.4990(7) 11_556
Zr1 O1 2.214(4) 6_656
Zr1 O1 2.214(4) 11_556
Zr1 O1 2.214(4) 13_655
Zr1 O1 2.214(4) .
Zr1 O4 2.142(6) 11_556
Zr1 O4 2.142(6) .
Zr1 O5 2.180(7) 13_655
Zr1 O5 2.180(7) .
Zr2 Zr1 3.4989(7) 9_676
Zr2 Zr2 3.5290(11) 11_556
Zr2 Zr2 3.4878(13) 3_675
Zr2 O2 2.232(5) 9_676
Zr2 O2 2.232(5) 6_656
Zr2 O3 2.193(6) .
Zr2 O4 2.119(4) .
Zr2 O4 2.119(4) 3_675
Zr2 O5 2.137(4) .
Zr2 O5 2.137(4) 5_576
Zr2 O6 2.190(7) .
F1 C8 1.344(9) .
F2 C8 1.333(8) .
F3 C8 1.314(8) .
F1A C8A 1.325(9) .
F2A C8A 1.337(9) .
F3A C8A 1.323(9) .
O1 C7 1.281(10) .
O2 Zr2 2.232(5) 9_676
O2 C7 1.264(10) .
O3 C9 1.369(10) .
O4 Zr2 2.119(4) 3_675
O5 Zr2 2.137(4) 11_556
N1 C11 1.389(8) 3_675
N1 C13 1.385(7) .
C1 C1 1.515(12) 8_665
C1 C2 1.389(7) .
C1 C6 1.387(7) .
C2 H2 0.9500 .
C2 C3 1.401(7) .
C2 C8 1.488(8) .
C3 H3 0.9500 .
C3 C4 1.390(7) .
C4 C5 1.385(7) .
C4 C7 1.492(9) .
C5 H5 0.9500 .
C5 C6 1.395(7) .
C6 H6 0.9500 .
C6 C8A 1.484(9) .
C9 O3 1.369(10) 3_675
C9 C10 1.483(9) .
C10 C11 1.403(7) .
C10 C11 1.403(7) 3_675
C11 N1 1.389(8) 3_675
C11 H11 0.9500 .
C11 H11A 0.9500 .
C11 C12 1.388(8) .
C12 H12 0.9500 .
C12 C13 1.386(8) .
C13 N1 1.385(8) 3_675
C13 C12 1.386(8) 3_675
C13 C13 1.473(9) 5_577

loop_
_smtbx_masks_void_nr
_smtbx_masks_void_average_x
_smtbx_masks_void_average_y
_smtbx_masks_void_average_z
_smtbx_masks_void_volume
_smtbx_masks_void_count_electrons
1 -0.355 -0.083 -0.520 6130.2 610.6
